data_7709614
loop_
_publ_author_name
'Roesky, Herbert W.'
'Kumar, Arun'
'Banerjee, Samya'
'Sharma, Nishant'
'Nazish, Mohd'
'Graw, Nico'
'Herbst-Irmer, Regine'
'Lourderaj, Upakarasamy'
'Stalke, Dietmar'

_publ_section_title
;
 Synthesis and computational aspects of Al(II)-Al(II) and Ga(II)-Ga(II)
 dihalides based on an amidinate scaffold
;
_journal_name_full 'Dalton Transactions'
_journal_paper_doi 10.1039/D2DT00317A
_journal_year 2022
_chemical_formula_moiety 'C15 H23 Cl2 Ga N2'
_chemical_formula_sum 'C15 H23 Cl2 Ga N2'
_chemical_formula_weight 371.97
_space_group_crystal_system monoclinic
_space_group_IT_number 15
_space_group_name_Hall '-C 2yc'
_space_group_name_H-M_alt 'C 1 2/c 1'
_atom_sites_solution_hydrogens geom
_audit_creation_method SHELXL-2018/3
_audit_update_record
;
2022-01-25 deposited with the CCDC.	2022-02-28 downloaded from the CCDC.
;
_cell_angle_alpha 90
_cell_angle_beta 119.16(2)
_cell_angle_gamma 90
_cell_formula_units_Z 4
_cell_length_a 14.553(3)
_cell_length_b 11.340(2)
_cell_length_c 12.589(2)
_cell_measurement_reflns_used 6750
_cell_measurement_temperature 100(2)
_cell_measurement_theta_max 26.3965
_cell_measurement_theta_min 2.407
_cell_volume 1814.3(7)
_computing_cell_refinement 'SAINT V8.38A'
_computing_data_collection 'APEX2 v2012.2'
_computing_data_reduction 'SAINT V8.38A'
_computing_molecular_graphics 'XP Version 5.1'
_computing_publication_material 'XP Version 5.1'
_computing_structure_refinement 'SHELXL-2018/3 (Sheldrick, 2018)'
_computing_structure_solution 'SHELXT(G.M.Sheldrick,Acta Cryst.(2015)A71,3-8)'
_diffrn_ambient_temperature 100(2)
_diffrn_measured_fraction_theta_full 1.000
_diffrn_measured_fraction_theta_max 0.999
_diffrn_measurement_device_type 'Bruker Smart APEX II Quazar'
_diffrn_measurement_method 'omega scans'
_diffrn_radiation_type MoK\a
_diffrn_radiation_wavelength 0.71073
_diffrn_reflns_av_R_equivalents 0.0267
_diffrn_reflns_av_unetI/netI 0.0147
_diffrn_reflns_Laue_measured_fraction_full 1.000
_diffrn_reflns_Laue_measured_fraction_max 0.999
_diffrn_reflns_limit_h_max 18
_diffrn_reflns_limit_h_min -18
_diffrn_reflns_limit_k_max 14
_diffrn_reflns_limit_k_min -14
_diffrn_reflns_limit_l_max 15
_diffrn_reflns_limit_l_min -15
_diffrn_reflns_number 15526
_diffrn_reflns_point_group_measured_fraction_full 1.000
_diffrn_reflns_point_group_measured_fraction_max 0.999
_diffrn_reflns_theta_full 25.242
_diffrn_reflns_theta_max 26.408
_diffrn_reflns_theta_min 2.407
_diffrn_source 'INCOATEC Microsource'
_exptl_absorpt_coefficient_mu 1.804
_exptl_absorpt_correction_T_max 0.745372
_exptl_absorpt_correction_T_min 0.543668
_exptl_absorpt_correction_type multi-scan
_exptl_absorpt_process_details TWINABS
_exptl_crystal_colour colourless
_exptl_crystal_density_diffrn 1.362
_exptl_crystal_description plate
_exptl_crystal_F_000 768
_exptl_crystal_size_max 0.462
_exptl_crystal_size_mid 0.306
_exptl_crystal_size_min 0.060
_refine_diff_density_max 0.390
_refine_diff_density_min -0.345
_refine_diff_density_rms 0.052
_refine_ls_extinction_method none
_refine_ls_goodness_of_fit_ref 1.081
_refine_ls_hydrogen_treatment constr
_refine_ls_matrix_type full
_refine_ls_number_parameters 128
_refine_ls_number_reflns 1871
_refine_ls_number_restraints 135
_refine_ls_restrained_S_all 1.077
_refine_ls_R_factor_all 0.0217
_refine_ls_R_factor_gt 0.0208
_refine_ls_shift/su_max 0.002
_refine_ls_shift/su_mean 0.000
_refine_ls_structure_factor_coef Fsqd
_refine_ls_weighting_details 'w=1/[\s^2^(Fo^2^)+(0.0305P)^2^+1.2496P] where P=(Fo^2^+2Fc^2^)/3'
_refine_ls_weighting_scheme calc
_refine_ls_wR_factor_gt 0.0531
_refine_ls_wR_factor_ref 0.0538
_reflns_Friedel_coverage 0.000
_reflns_number_gt 1817
_reflns_number_total 1871
_reflns_threshold_expression 'I > 2\s(I)'
_cod_data_source_file d2dt00317a2.cif
_cod_data_source_block 2
_cod_original_cell_volume 1814.3(6)
_cod_original_sg_symbol_H-M 'C 2/c'
_cod_database_code 7709614
_shelx_shelxl_version_number 2018/3
_shelx_space_group_comment
;
The symmetry employed for this shelxl refinement is uniquely defined
by the following loop, which should always be used as a source of
symmetry information in preference to the above space-group names.
They are only intended as comments.
;
_shelx_estimated_absorpt_t_min 0.490
_shelx_estimated_absorpt_t_max 0.899

loop_
_space_group_symop_operation_xyz
'x, y, z'
'-x, y, -z+1/2'
'x+1/2, y+1/2, z'
'-x+1/2, y+1/2, -z+1/2'
'-x, -y, -z'
'x, -y, z-1/2'
'-x+1/2, -y+1/2, -z'
'x+1/2, -y+1/2, z-1/2'

loop_
_atom_site_label
_atom_site_type_symbol
_atom_site_fract_x
_atom_site_fract_y
_atom_site_fract_z
_atom_site_U_iso_or_equiv
_atom_site_adp_type
_atom_site_occupancy
_atom_site_site_symmetry_order
_atom_site_calc_flag
_atom_site_refinement_flags_posn
_atom_site_refinement_flags_adp
_atom_site_refinement_flags_occupancy
_atom_site_disorder_assembly
_atom_site_disorder_group
Ga1 Ga 0.500000 0.65403(2) 0.750000 0.01659(8) Uani 1 2 d S T P . .
Cl1 Cl 0.46046(5) 0.76361(4) 0.86048(5) 0.04281(14) Uani 1 1 d . . . . .
N1 N 0.41794(10) 0.51218(10) 0.67941(12) 0.0256(3) Uani 1 1 d D . . . .
C1 C 0.500000 0.44478(16) 0.750000 0.0174(4) Uani 1 2 d S T P . .
C2 C 0.500000 0.31244(17) 0.750000 0.0194(4) Uani 1 2 d S T P . .
C3 C 0.52892(12) 0.25143(13) 0.67530(14) 0.0248(3) Uani 1 1 d . . . . .
H3 H 0.548899 0.293130 0.624290 0.030 Uiso 1 1 calc R U . . .
C4 C 0.52844(13) 0.12827(14) 0.67566(16) 0.0330(4) Uani 1 1 d . . . . .
H4 H 0.547814 0.086006 0.624421 0.040 Uiso 1 1 calc R U . . .
C5 C 0.500000 0.06802(19) 0.750000 0.0344(6) Uani 1 2 d S T P . .
H5 H 0.500000 -0.015758 0.749999 0.041 Uiso 1 2 calc R U P . .
C6 C 0.31126(11) 0.48269(13) 0.58023(14) 0.0255(3) Uani 1 1 d D U . . .
C7 C 0.2580(8) 0.3848(10) 0.6126(11) 0.042(2) Uani 0.429(18) 1 d D U P A 1
H7A H 0.183879 0.379526 0.549831 0.063 Uiso 0.429(18) 1 calc R U P A 1
H7B H 0.262541 0.402068 0.691307 0.063 Uiso 0.429(18) 1 calc R U P A 1
H7C H 0.293127 0.309677 0.617540 0.063 Uiso 0.429(18) 1 calc R U P A 1
C8 C 0.3225(8) 0.4538(14) 0.4717(8) 0.051(2) Uani 0.429(18) 1 d D U P A 1
H8A H 0.253303 0.435125 0.402899 0.077 Uiso 0.429(18) 1 calc R U P A 1
H8B H 0.369258 0.385647 0.489918 0.077 Uiso 0.429(18) 1 calc R U P A 1
H8C H 0.352493 0.521643 0.451042 0.077 Uiso 0.429(18) 1 calc R U P A 1
C9 C 0.2482(9) 0.5958(9) 0.5647(13) 0.055(3) Uani 0.429(18) 1 d D U P A 1
H9A H 0.280193 0.661186 0.543418 0.082 Uiso 0.429(18) 1 calc R U P A 1
H9B H 0.248509 0.613857 0.640980 0.082 Uiso 0.429(18) 1 calc R U P A 1
H9C H 0.175535 0.584549 0.499696 0.082 Uiso 0.429(18) 1 calc R U P A 1
C7A C 0.2499(6) 0.4222(8) 0.6330(8) 0.0407(15) Uani 0.571(18) 1 d D U P A 2
H7AA H 0.176097 0.414640 0.570032 0.061 Uiso 0.571(18) 1 calc R U P A 2
H7AB H 0.254436 0.469013 0.700800 0.061 Uiso 0.571(18) 1 calc R U P A 2
H7AC H 0.279543 0.343628 0.662398 0.061 Uiso 0.571(18) 1 calc R U P A 2
C8A C 0.3113(6) 0.4066(8) 0.4796(6) 0.0416(16) Uani 0.571(18) 1 d D U P A 2
H8AA H 0.239313 0.399816 0.411790 0.062 Uiso 0.571(18) 1 calc R U P A 2
H8AB H 0.338418 0.327879 0.511789 0.062 Uiso 0.571(18) 1 calc R U P A 2
H8AC H 0.356145 0.443343 0.450910 0.062 Uiso 0.571(18) 1 calc R U P A 2
C9A C 0.2585(6) 0.6001(5) 0.5227(8) 0.0436(17) Uani 0.571(18) 1 d D U P A 2
H9AA H 0.296859 0.637902 0.486086 0.065 Uiso 0.571(18) 1 calc R U P A 2
H9AB H 0.259176 0.651767 0.585511 0.065 Uiso 0.571(18) 1 calc R U P A 2
H9AC H 0.185584 0.585656 0.459832 0.065 Uiso 0.571(18) 1 calc R U P A 2

loop_
_atom_site_aniso_label
_atom_site_aniso_U_11
_atom_site_aniso_U_22
_atom_site_aniso_U_33
_atom_site_aniso_U_23
_atom_site_aniso_U_13
_atom_site_aniso_U_12
Ga1 0.01741(12) 0.01078(12) 0.02179(13) 0.000 0.00972(9) 0.000
Cl1 0.0733(3) 0.0265(2) 0.0551(3) -0.00478(19) 0.0521(3) 0.0012(2)
N1 0.0168(6) 0.0125(6) 0.0331(7) -0.0001(5) 0.0009(5) -0.0006(5)
C1 0.0166(9) 0.0138(9) 0.0199(10) 0.000 0.0075(7) 0.000
C2 0.0138(9) 0.0137(9) 0.0209(10) 0.000 0.0008(7) 0.000
C3 0.0221(7) 0.0200(7) 0.0253(8) -0.0014(6) 0.0061(6) 0.0026(6)
C4 0.0250(8) 0.0215(8) 0.0345(9) -0.0084(7) 0.0005(7) 0.0053(6)
C5 0.0245(11) 0.0116(9) 0.0394(13) 0.000 -0.0061(10) 0.000
C6 0.0159(7) 0.0177(7) 0.0289(8) 0.0003(6) 0.0001(6) 0.0008(5)
C7 0.020(3) 0.046(5) 0.043(4) 0.010(4) 0.001(2) -0.013(3)
C8 0.030(3) 0.082(7) 0.029(3) 0.002(4) 0.004(2) -0.009(4)
C9 0.024(3) 0.036(3) 0.063(6) -0.002(4) -0.011(4) 0.008(2)
C7A 0.0197(19) 0.047(4) 0.045(3) 0.004(3) 0.0076(18) 0.002(2)
C8A 0.025(2) 0.054(4) 0.029(2) -0.011(2) -0.0007(16) 0.008(3)
C9A 0.031(2) 0.0162(17) 0.048(4) 0.0016(19) -0.009(2) 0.0046(14)

loop_
_atom_type_symbol
_atom_type_description
_atom_type_scat_dispersion_real
_atom_type_scat_dispersion_imag
_atom_type_scat_source
C C 0.0033 0.0016 'International Tables Vol C Tables 4.2.6.8 and 6.1.1.4'
H H 0.0000 0.0000 'International Tables Vol C Tables 4.2.6.8 and 6.1.1.4'
N N 0.0061 0.0033 'International Tables Vol C Tables 4.2.6.8 and 6.1.1.4'
Cl Cl 0.1484 0.1585 'International Tables Vol C Tables 4.2.6.8 and 6.1.1.4'
Ga Ga 0.2307 1.6083 'International Tables Vol C Tables 4.2.6.8 and 6.1.1.4'

loop_
_geom_angle_atom_site_label_1
_geom_angle_atom_site_label_2
_geom_angle_atom_site_label_3
_geom_angle
_geom_angle_site_symmetry_1
_geom_angle_site_symmetry_3
_geom_angle_publ_flag
N1 Ga1 N1 68.10(7) . 2_656 ?
N1 Ga1 Cl1 118.55(5) . . ?
N1 Ga1 Cl1 118.90(5) 2_656 . ?
N1 Ga1 Cl1 118.90(5) . 2_656 ?
N1 Ga1 Cl1 118.55(5) 2_656 2_656 ?
Cl1 Ga1 Cl1 109.10(3) . 2_656 ?
N1 Ga1 C1 34.05(4) . . ?
N1 Ga1 C1 34.05(4) 2_656 . ?
Cl1 Ga1 C1 125.452(14) . . ?
Cl1 Ga1 C1 125.453(14) 2_656 . ?
C1 N1 C6 131.72(13) . . ?
C1 N1 Ga1 91.06(9) . . ?
C6 N1 Ga1 137.02(10) . . ?
N1 C1 N1 109.78(17) . 2_656 ?
N1 C1 C2 125.11(8) . . ?
N1 C1 C2 125.11(8) 2_656 . ?
N1 C1 Ga1 54.89(8) . . ?
N1 C1 Ga1 54.89(8) 2_656 . ?
C2 C1 Ga1 180.0 . . ?
C3 C2 C3 120.2(2) . 2_656 ?
C3 C2 C1 119.91(10) . . ?
C3 C2 C1 119.91(10) 2_656 . ?
C2 C3 C4 119.52(16) . . ?
C5 C4 C3 120.17(17) . . ?
C4 C5 C4 120.4(2) . 2_656 ?
N1 C6 C8 106.5(4) . . ?
N1 C6 C7A 109.4(4) . . ?
N1 C6 C7 113.7(4) . . ?
C8 C6 C7 112.6(4) . . ?
N1 C6 C9A 106.3(3) . . ?
C7A C6 C9A 109.5(4) . . ?
N1 C6 C8A 113.7(3) . . ?
C7A C6 C8A 110.2(3) . . ?
C9A C6 C8A 107.5(4) . . ?
N1 C6 C9 103.6(4) . . ?
C8 C6 C9 113.2(5) . . ?
C7 C6 C9 107.1(5) . . ?

loop_
_geom_bond_atom_site_label_1
_geom_bond_atom_site_label_2
_geom_bond_distance
_geom_bond_site_symmetry_2
_geom_bond_publ_flag
Ga1 N1 1.9415(12) . ?
Ga1 N1 1.9415(12) 2_656 ?
Ga1 Cl1 2.1424(5) . ?
Ga1 Cl1 2.1424(5) 2_656 ?
Ga1 C1 2.3729(19) . ?
N1 C1 1.3288(16) . ?
N1 C6 1.4805(19) . ?
C1 C2 1.501(3) . ?
C2 C3 1.3878(19) . ?
C2 C3 1.3878(19) 2_656 ?
C3 C4 1.397(2) . ?
C4 C5 1.375(2) . ?
C6 C8 1.489(8) . ?
C6 C7A 1.512(7) . ?
C6 C7 1.519(7) . ?
C6 C9A 1.531(5) . ?
C6 C8A 1.533(5) . ?
C6 C9 1.533(8) . ?

loop_
_geom_torsion_atom_site_label_1
_geom_torsion_atom_site_label_2
_geom_torsion_atom_site_label_3
_geom_torsion_atom_site_label_4
_geom_torsion
_geom_torsion_site_symmetry_1
_geom_torsion_site_symmetry_2
_geom_torsion_site_symmetry_3
_geom_torsion_site_symmetry_4
_geom_torsion_publ_flag
C6 N1 C1 N1 175.4(2) . . . 2_656 ?
Ga1 N1 C1 N1 0.001(2) . . . 2_656 ?
C6 N1 C1 C2 -4.6(2) . . . . ?
Ga1 N1 C1 C2 180.000(0) . . . . ?
C6 N1 C1 Ga1 175.4(2) . . . . ?
N1 C1 C2 C3 91.40(11) . . . . ?
N1 C1 C2 C3 -88.60(11) 2_656 . . . ?
N1 C1 C2 C3 -88.60(11) . . . 2_656 ?
N1 C1 C2 C3 91.40(11) 2_656 . . 2_656 ?
C3 C2 C3 C4 0.16(11) 2_656 . . . ?
C1 C2 C3 C4 -179.84(11) . . . . ?
C2 C3 C4 C5 -0.3(2) . . . . ?
C3 C4 C5 C4 0.16(11) . . . 2_656 ?
C1 N1 C6 C8 -76.5(7) . . . . ?
Ga1 N1 C6 C8 96.7(6) . . . . ?
C1 N1 C6 C7A 69.6(4) . . . . ?
Ga1 N1 C6 C7A -117.3(4) . . . . ?
C1 N1 C6 C7 48.1(7) . . . . ?
Ga1 N1 C6 C7 -138.8(6) . . . . ?
C1 N1 C6 C9A -172.2(4) . . . . ?
Ga1 N1 C6 C9A 1.0(5) . . . . ?
C1 N1 C6 C8A -54.1(5) . . . . ?
Ga1 N1 C6 C8A 119.0(4) . . . . ?
C1 N1 C6 C9 163.9(7) . . . . ?
Ga1 N1 C6 C9 -22.9(7) . . . . ?
